data_7116928
loop_
_publ_author_name
'Kazuki Isa'
'Maki Minakawa'
'Motoi Kawatsura'

_publ_section_title
;
 Palladium-catalyzed amination of 2,3,3-trifluoroallyl esters: synthesis
 of trifluoromethylenamines via an intramolecular fluorine shift and CF3
 group construction
;
_journal_name_full Chem.Commun.
_journal_page_first 6761
_journal_paper_doi 10.1039/C5cc01212K
_journal_volume 51
_journal_year 2015
_chemical_formula_moiety 'C19 H19 F3 N2'
_chemical_formula_sum 'C19 H19 F3 N2'
_chemical_formula_weight 332.37
_space_group_IT_number 61
_symmetry_cell_setting orthorhombic
_symmetry_Int_Tables_number 61
_symmetry_space_group_name_Hall '-P 2ac 2ab'
_symmetry_space_group_name_H-M 'P b c a'
_atom_sites_solution_hydrogens geom
_atom_sites_solution_primary direct
_atom_sites_solution_secondary difmap
_audit_update_record
;
2014-12-02 deposited with the CCDC.
2015-03-10 downloaded from the CCDC.
;
_cell_angle_alpha 90.0000
_cell_angle_beta 90.0000
_cell_angle_gamma 90.0000
_cell_formula_units_Z 8
_cell_length_a 10.9173(2)
_cell_length_b 8.53033(10)
_cell_length_c 34.7268(7)
_cell_measurement_reflns_used 13095
_cell_measurement_temperature 100
_cell_measurement_theta_max 68.23
_cell_measurement_theta_min 3.82
_cell_volume 3234.04(10)
_computing_cell_refinement 'RAPID AUTO'
_computing_data_collection 'RAPID AUTO (Rigaku, ????)'
_computing_data_reduction 'RAPID AUTO'
_computing_molecular_graphics 'CrystalStructure 4.0'
_computing_publication_material 'CrystalStructure 4.0 (Rigaku, 2010)'
_computing_structure_refinement 'SHELXL97 (Sheldrick, 2008)'
_computing_structure_solution 'SIR2004 (Burla, et al., 2005)'
_diffrn_ambient_temperature 100
_diffrn_detector_area_resol_mean 10.000
_diffrn_measured_fraction_theta_full 1.000
_diffrn_measured_fraction_theta_max 1.000
_diffrn_measurement_device_type 'Rigaku R-AXIS RAPID'
_diffrn_measurement_method \w
_diffrn_radiation_type 'Cu K\a'
_diffrn_radiation_wavelength 1.54187
_diffrn_reflns_av_R_equivalents 0.0408
_diffrn_reflns_limit_h_max 12
_diffrn_reflns_limit_h_min -13
_diffrn_reflns_limit_k_max 10
_diffrn_reflns_limit_k_min -10
_diffrn_reflns_limit_l_max 41
_diffrn_reflns_limit_l_min -41
_diffrn_reflns_number 34355
_diffrn_reflns_theta_full 68.24
_diffrn_reflns_theta_max 68.24
_diffrn_standards_interval_count .
_diffrn_standards_number 0
_exptl_absorpt_coefficient_mu 0.881
_exptl_absorpt_correction_T_max 0.861
_exptl_absorpt_correction_T_min 0.708
_exptl_absorpt_correction_type multi-scan
_exptl_absorpt_process_details 'ABSCOR (Rigaku, 1995)'
_exptl_crystal_colour colorless
_exptl_crystal_density_diffrn 1.365
_exptl_crystal_density_method 'not measured'
_exptl_crystal_description prism
_exptl_crystal_F_000 1392.00
_exptl_crystal_size_max 0.250
_exptl_crystal_size_mid 0.220
_exptl_crystal_size_min 0.170
_refine_diff_density_max 0.240
_refine_diff_density_min -0.270
_refine_ls_extinction_method none
_refine_ls_goodness_of_fit_ref 1.044
_refine_ls_hydrogen_treatment constr
_refine_ls_number_parameters 217
_refine_ls_number_reflns 2963
_refine_ls_number_restraints 0
_refine_ls_R_factor_gt 0.0412
_refine_ls_shift/su_max 0.001
_refine_ls_structure_factor_coef Fsqd
_refine_ls_weighting_details 'w = 1/[\s^2^(Fo^2^)+(0.0597P)^2^+1.3511P] where P=(Fo^2^+2Fc^2^)/3'
_refine_ls_weighting_scheme calc
_refine_ls_wR_factor_ref 0.1092
_reflns_number_gt 2764
_reflns_number_total 2963
_reflns_threshold_expression F^2^>2.0\s(F^2^)
_cod_data_source_file c5cc01212k2.cif
_cod_data_source_block 20110911_2
_cod_database_code 7116928

loop_
_symmetry_equiv_pos_site_id
_symmetry_equiv_pos_as_xyz
1 +X,+Y,+Z
2 1/2-X,1/2+Y,+Z
3 +X,1/2-Y,1/2+Z
4 1/2-X,-Y,1/2+Z
5 -X,-Y,-Z
6 1/2+X,1/2-Y,-Z
7 -X,1/2+Y,1/2-Z
8 1/2+X,+Y,1/2-Z

loop_
_atom_site_label
_atom_site_type_symbol
_atom_site_fract_x
_atom_site_fract_y
_atom_site_fract_z
_atom_site_U_iso_or_equiv
_atom_site_adp_type
_atom_site_occupancy
_atom_site_symmetry_multiplicity
_atom_site_calc_flag
_atom_site_refinement_flags
_atom_site_disorder_assembly
_atom_site_disorder_group
F1 F 0.29705(9) 0.40150(12) 0.52753(3) 0.0441(3) Uani 1.0 8 d . . .
F2 F 0.14940(10) 0.34720(12) 0.48882(3) 0.0474(3) Uani 1.0 8 d . . .
F3 F 0.15374(10) 0.56991(12) 0.51814(3) 0.0492(3) Uani 1.0 8 d . . .
N1 N 0.11201(11) 0.42871(14) 0.59199(3) 0.0284(3) Uani 1.0 8 d . . .
N2 N 0.13291(10) 0.64008(13) 0.65597(3) 0.0267(3) Uani 1.0 8 d . . .
C1 C 0.17484(15) 0.41558(19) 0.52266(4) 0.0372(4) Uani 1.0 8 d . . .
C2 C 0.10291(13) 0.34930(17) 0.55617(4) 0.0305(4) Uani 1.0 8 d . . .
C3 C 0.03210(13) 0.22379(17) 0.55009(4) 0.0301(3) Uani 1.0 8 d . . .
C4 C -0.04273(12) 0.13183(16) 0.57704(4) 0.0280(3) Uani 1.0 8 d . . .
C5 C -0.10709(13) 0.00357(18) 0.56206(4) 0.0320(4) Uani 1.0 8 d . . .
C6 C -0.18033(13) -0.09055(18) 0.58522(4) 0.0349(4) Uani 1.0 8 d . . .
C7 C -0.19044(13) -0.05750(18) 0.62419(4) 0.0317(4) Uani 1.0 8 d . . .
C8 C -0.12603(13) 0.06721(17) 0.63972(4) 0.0307(4) Uani 1.0 8 d . . .
C9 C -0.05288(13) 0.16079(17) 0.61664(4) 0.0295(3) Uani 1.0 8 d . . .
C10 C 0.23223(13) 0.48422(18) 0.60484(4) 0.0322(4) Uani 1.0 8 d . . .
C11 C 0.22654(12) 0.52176(18) 0.64754(4) 0.0308(4) Uani 1.0 8 d . . .
C12 C 0.01306(13) 0.59222(18) 0.64054(4) 0.0315(4) Uani 1.0 8 d . . .
C13 C 0.02025(13) 0.55206(18) 0.59813(4) 0.0326(4) Uani 1.0 8 d . . .
C14 C 0.13063(12) 0.69689(16) 0.69437(4) 0.0264(3) Uani 1.0 8 d . . .
C15 C 0.03993(12) 0.80343(17) 0.70593(4) 0.0309(3) Uani 1.0 8 d . . .
C16 C 0.03777(14) 0.86459(18) 0.74293(4) 0.0348(4) Uani 1.0 8 d . . .
C17 C 0.12699(14) 0.82228(19) 0.76949(4) 0.0354(4) Uani 1.0 8 d . . .
C18 C 0.21717(13) 0.71787(19) 0.75839(4) 0.0349(4) Uani 1.0 8 d . . .
C19 C 0.21938(13) 0.65449(17) 0.72154(4) 0.0307(4) Uani 1.0 8 d . . .
H3 H 0.0298 0.1884 0.5242 0.0361 Uiso 1.0 8 calc R . .
H5 H -0.1005 -0.0197 0.5354 0.0384 Uiso 1.0 8 calc R . .
H6 H -0.2232 -0.1770 0.5744 0.0419 Uiso 1.0 8 calc R . .
H7 H -0.2414 -0.1202 0.6402 0.0380 Uiso 1.0 8 calc R . .
H8 H -0.1321 0.0888 0.6665 0.0368 Uiso 1.0 8 calc R . .
H9 H -0.0091 0.2456 0.6278 0.0354 Uiso 1.0 8 calc R . .
H10A H 0.2556 0.5792 0.5902 0.0387 Uiso 1.0 8 calc R . .
H10B H 0.2948 0.4024 0.6001 0.0387 Uiso 1.0 8 calc R . .
H11A H 0.2080 0.4248 0.6621 0.0369 Uiso 1.0 8 calc R . .
H11B H 0.3074 0.5607 0.6562 0.0369 Uiso 1.0 8 calc R . .
H12A H -0.0465 0.6784 0.6443 0.0378 Uiso 1.0 8 calc R . .
H12B H -0.0169 0.4998 0.6550 0.0378 Uiso 1.0 8 calc R . .
H13A H -0.0607 0.5155 0.5890 0.0392 Uiso 1.0 8 calc R . .
H13B H 0.0429 0.6466 0.5832 0.0392 Uiso 1.0 8 calc R . .
H15 H -0.0213 0.8343 0.6880 0.0370 Uiso 1.0 8 calc R . .
H16 H -0.0251 0.9358 0.7501 0.0417 Uiso 1.0 8 calc R . .
H17 H 0.1261 0.8643 0.7948 0.0425 Uiso 1.0 8 calc R . .
H18 H 0.2789 0.6889 0.7763 0.0419 Uiso 1.0 8 calc R . .
H19 H 0.2816 0.5818 0.7147 0.0368 Uiso 1.0 8 calc R . .

loop_
_atom_site_aniso_label
_atom_site_aniso_U_11
_atom_site_aniso_U_22
_atom_site_aniso_U_33
_atom_site_aniso_U_12
_atom_site_aniso_U_13
_atom_site_aniso_U_23
F1 0.0450(6) 0.0505(6) 0.0368(5) -0.0077(5) 0.0120(4) -0.0024(4)
F2 0.0634(7) 0.0534(7) 0.0254(5) -0.0127(5) 0.0076(4) -0.0027(4)
F3 0.0718(7) 0.0369(6) 0.0388(6) -0.0005(5) 0.0108(5) 0.0096(4)
N1 0.0303(6) 0.0287(6) 0.0262(6) 0.0009(5) 0.0016(5) 0.0001(5)
N2 0.0263(6) 0.0280(6) 0.0256(6) 0.0015(5) 0.0009(5) 0.0005(5)
C1 0.0470(9) 0.0360(9) 0.0286(8) -0.0029(7) 0.0046(7) -0.0006(6)
C2 0.0352(8) 0.0305(8) 0.0256(7) 0.0018(6) 0.0020(6) 0.0013(6)
C3 0.0345(8) 0.0323(8) 0.0234(7) 0.0045(6) -0.0006(6) -0.0007(6)
C4 0.0261(7) 0.0282(7) 0.0298(7) 0.0043(6) -0.0017(6) 0.0010(6)
C5 0.0312(7) 0.0373(8) 0.0275(7) 0.0033(6) -0.0027(6) -0.0040(6)
C6 0.0299(8) 0.0343(8) 0.0406(9) -0.0023(6) -0.0029(6) -0.0039(7)
C7 0.0278(7) 0.0319(8) 0.0353(8) 0.0013(6) 0.0029(6) 0.0038(6)
C8 0.0336(8) 0.0294(8) 0.0290(7) 0.0045(6) 0.0006(6) 0.0015(6)
C9 0.0317(7) 0.0269(7) 0.0299(7) 0.0013(6) -0.0020(6) -0.0001(6)
C10 0.0297(8) 0.0349(8) 0.0321(8) 0.0012(6) 0.0042(6) -0.0017(6)
C11 0.0268(7) 0.0344(8) 0.0311(8) 0.0044(6) -0.0006(6) -0.0010(6)
C12 0.0261(7) 0.0362(8) 0.0322(8) 0.0015(6) -0.0002(6) -0.0040(6)
C13 0.0311(8) 0.0359(8) 0.0310(8) 0.0031(6) -0.0036(6) -0.0023(6)
C14 0.0267(7) 0.0268(7) 0.0257(7) -0.0036(6) 0.0029(5) 0.0036(6)
C15 0.0298(7) 0.0335(8) 0.0294(7) 0.0017(6) -0.0009(6) 0.0004(6)
C16 0.0343(8) 0.0360(8) 0.0341(8) 0.0016(6) 0.0044(6) -0.0031(6)
C17 0.0401(9) 0.0405(9) 0.0257(8) -0.0066(7) 0.0023(6) -0.0029(6)
C18 0.0330(8) 0.0420(9) 0.0297(8) -0.0031(7) -0.0033(6) 0.0036(7)
C19 0.0291(7) 0.0345(8) 0.0283(7) 0.0009(6) 0.0014(6) 0.0023(6)

loop_
_atom_type_symbol
_atom_type_description
_atom_type_scat_dispersion_real
_atom_type_scat_dispersion_imag
_atom_type_scat_source
C C 0.0181 0.0091
;
International Tables for Crystallography
(1992, Vol. C, Tables 4.2.6.8 and 6.1.1.4)
;
H H 0.0000 0.0000
;
International Tables for Crystallography
(1992, Vol. C, Table 6.1.1.4)
;
F F 0.0727 0.0534
;
International Tables for Crystallography
(1992, Vol. C, Tables 4.2.6.8 and 6.1.1.4)
;
N N 0.0311 0.0180
;
International Tables for Crystallography
(1992, Vol. C, Tables 4.2.6.8 and 6.1.1.4)
;

loop_
_geom_angle_atom_site_label_1
_geom_angle_atom_site_label_2
_geom_angle_atom_site_label_3
_geom_angle
_geom_angle_publ_flag
_geom_angle_site_symmetry_1
_geom_angle_site_symmetry_2
_geom_angle_site_symmetry_3
C2 N1 C10 118.93(12) yes . . .
C2 N1 C13 114.92(11) yes . . .
C10 N1 C13 109.60(11) yes . . .
C11 N2 C12 110.87(11) yes . . .
C11 N2 C14 115.78(11) yes . . .
C12 N2 C14 114.92(11) yes . . .
F1 C1 F2 106.00(13) yes . . .
F1 C1 F3 105.71(13) yes . . .
F1 C1 C2 112.53(12) yes . . .
F2 C1 F3 106.73(12) yes . . .
F2 C1 C2 113.82(13) yes . . .
F3 C1 C2 111.49(13) yes . . .
N1 C2 C1 117.33(13) yes . . .
N1 C2 C3 124.10(13) yes . . .
C1 C2 C3 118.53(13) yes . . .
C2 C3 C4 130.41(13) yes . . .
C3 C4 C5 117.35(13) yes . . .
C3 C4 C9 125.09(13) yes . . .
C5 C4 C9 117.55(13) yes . . .
C4 C5 C6 121.67(13) yes . . .
C5 C6 C7 119.55(14) yes . . .
C6 C7 C8 119.73(14) yes . . .
C7 C8 C9 120.69(13) yes . . .
C4 C9 C8 120.79(13) yes . . .
N1 C10 C11 109.21(11) yes . . .
N2 C11 C10 111.64(12) yes . . .
N2 C12 C13 111.77(12) yes . . .
N1 C13 C12 109.80(12) yes . . .
N2 C14 C15 120.17(12) yes . . .
N2 C14 C19 122.21(12) yes . . .
C15 C14 C19 117.59(13) yes . . .
C14 C15 C16 121.39(13) yes . . .
C15 C16 C17 120.36(14) yes . . .
C16 C17 C18 118.79(14) yes . . .
C17 C18 C19 121.32(14) yes . . .
C14 C19 C18 120.54(14) yes . . .
C2 C3 H3 114.800 no . . .
C4 C3 H3 114.787 no . . .
C4 C5 H5 119.162 no . . .
C6 C5 H5 119.163 no . . .
C5 C6 H6 120.224 no . . .
C7 C6 H6 120.226 no . . .
C6 C7 H7 120.127 no . . .
C8 C7 H7 120.144 no . . .
C7 C8 H8 119.649 no . . .
C9 C8 H8 119.662 no . . .
C4 C9 H9 119.625 no . . .
C8 C9 H9 119.584 no . . .
N1 C10 H10A 109.833 no . . .
N1 C10 H10B 109.834 no . . .
C11 C10 H10A 109.845 no . . .
C11 C10 H10B 109.832 no . . .
H10A C10 H10B 108.274 no . . .
N2 C11 H11A 109.290 no . . .
N2 C11 H11B 109.291 no . . .
C10 C11 H11A 109.308 no . . .
C10 C11 H11B 109.286 no . . .
H11A C11 H11B 107.952 no . . .
N2 C12 H12A 109.264 no . . .
N2 C12 H12B 109.262 no . . .
C13 C12 H12A 109.269 no . . .
C13 C12 H12B 109.266 no . . .
H12A C12 H12B 107.932 no . . .
N1 C13 H13A 109.708 no . . .
N1 C13 H13B 109.716 no . . .
C12 C13 H13A 109.701 no . . .
C12 C13 H13B 109.696 no . . .
H13A C13 H13B 108.196 no . . .
C14 C15 H15 119.306 no . . .
C16 C15 H15 119.306 no . . .
C15 C16 H16 119.822 no . . .
C17 C16 H16 119.818 no . . .
C16 C17 H17 120.604 no . . .
C18 C17 H17 120.606 no . . .
C17 C18 H18 119.334 no . . .
C19 C18 H18 119.342 no . . .
C14 C19 H19 119.718 no . . .
C18 C19 H19 119.738 no . . .

loop_
_geom_bond_atom_site_label_1
_geom_bond_atom_site_label_2
_geom_bond_distance
_geom_bond_publ_flag
_geom_bond_site_symmetry_1
_geom_bond_site_symmetry_2
F1 C1 1.3502(19) yes . .
F2 C1 1.3410(18) yes . .
F3 C1 1.346(2) yes . .
N1 C2 1.4199(18) yes . .
N1 C10 1.4649(19) yes . .
N1 C13 1.4684(19) yes . .
N2 C11 1.4660(18) yes . .
N2 C12 1.4717(18) yes . .
N2 C14 1.4191(18) yes . .
C1 C2 1.513(2) yes . .
C2 C3 1.337(2) yes . .
C3 C4 1.469(2) yes . .
C4 C5 1.400(2) yes . .
C4 C9 1.402(2) yes . .
C5 C6 1.390(2) yes . .
C6 C7 1.387(2) yes . .
C7 C8 1.385(2) yes . .
C8 C9 1.385(2) yes . .
C10 C11 1.518(2) yes . .
C12 C13 1.514(2) yes . .
C14 C15 1.403(2) yes . .
C14 C19 1.400(2) yes . .
C15 C16 1.387(2) yes . .
C16 C17 1.389(2) yes . .
C17 C18 1.382(3) yes . .
C18 C19 1.389(2) yes . .
C3 H3 0.950 no . .
C5 H5 0.950 no . .
C6 H6 0.950 no . .
C7 H7 0.950 no . .
C8 H8 0.950 no . .
C9 H9 0.950 no . .
C10 H10A 0.990 no . .
C10 H10B 0.990 no . .
C11 H11A 0.990 no . .
C11 H11B 0.990 no . .
C12 H12A 0.990 no . .
C12 H12B 0.990 no . .
C13 H13A 0.990 no . .
C13 H13B 0.990 no . .
C15 H15 0.950 no . .
C16 H16 0.950 no . .
C17 H17 0.950 no . .
C18 H18 0.950 no . .
C19 H19 0.950 no . .

loop_
_geom_contact_atom_site_label_1
_geom_contact_atom_site_label_2
_geom_contact_distance
_geom_contact_publ_flag
_geom_contact_site_symmetry_1
_geom_contact_site_symmetry_2
F1 N1 3.0242(15) no . .
F1 C3 3.3584(18) no . .
F1 C10 2.8647(18) no . .
F2 C3 2.6973(18) no . .
F3 N1 2.8697(15) no . .
F3 C3 3.4223(18) no . .
F3 C10 3.2146(18) no . .
F3 C13 3.1406(18) no . .
N1 N2 2.8705(16) no . .
N1 C4 3.0882(18) no . .
N1 C9 3.0326(19) no . .
C1 C10 2.980(2) no . .
C1 C13 3.328(2) no . .
C2 C9 3.145(2) no . .
C3 C13 3.262(2) no . .
C4 C7 2.809(2) no . .
C5 C8 2.759(2) no . .
C6 C9 2.779(2) no . .
C9 C13 3.492(2) no . .
C10 C12 2.848(2) no . .
C11 C13 2.843(2) no . .
C11 C19 2.809(2) no . .
C12 C15 2.914(2) no . .
C14 C17 2.820(2) no . .
C15 C18 2.756(2) no . .
C16 C19 2.774(2) no . .
F1 F3 2.8975(15) no . 2_545
F1 C3 3.4134(18) no . 2_555
F1 C5 3.3809(18) no . 6_556
F2 F3 3.3542(15) no . 2_545
F2 F3 3.3928(16) no . 5_566
F2 C5 3.5055(19) no . 5_556
F2 C5 3.4365(18) no . 6_556
F2 C6 3.3938(18) no . 5_556
F3 F1 2.8975(15) no . 2_555
F3 F2 3.3542(15) no . 2_555
F3 F2 3.3928(16) no . 5_566
F3 C1 3.496(2) no . 2_555
F3 C3 3.5815(18) no . 5_566
C1 F3 3.496(2) no . 2_545
C3 F1 3.4134(18) no . 2_545
C3 F3 3.5815(18) no . 5_566
C5 F1 3.3809(18) no . 6_456
C5 F2 3.5055(19) no . 5_556
C5 F2 3.4365(18) no . 6_456
C6 F2 3.3938(18) no . 5_556
C11 C14 3.572(2) no . 2_545
C14 C11 3.572(2) no . 2_555
F1 H3 3.4396 no . .
F1 H10A 2.6905 no . .
F1 H10B 2.5203 no . .
F2 H3 2.2466 no . .
F3 H3 3.5308 no . .
F3 H10A 2.7397 no . .
F3 H10B 3.5373 no . .
F3 H13A 3.4279 no . .
F3 H13B 2.6459 no . .
N1 H3 3.2489 no . .
N1 H9 2.3940 no . .
N1 H11A 2.6504 no . .
N1 H11B 3.2845 no . .
N1 H12A 3.2909 no . .
N1 H12B 2.6710 no . .
N2 H10A 2.6984 no . .
N2 H10B 3.3161 no . .
N2 H13A 3.3182 no . .
N2 H13B 2.7109 no . .
N2 H15 2.6117 no . .
N2 H19 2.6544 no . .
C1 H3 2.5032 no . .
C1 H10A 2.8683 no . .
C1 H10B 2.9931 no . .
C1 H13A 3.5562 no . .
C1 H13B 3.2222 no . .
C2 H9 2.9089 no . .
C2 H10A 2.8324 no . .
C2 H10B 2.6305 no . .
C2 H13A 2.5498 no . .
C2 H13B 2.7829 no . .
C3 H5 2.5826 no . .
C3 H9 2.7418 no . .
C3 H13A 3.0075 no . .
C4 H6 3.2905 no . .
C4 H8 3.2766 no . .
C4 H13A 3.3051 no . .
C5 H3 2.5398 no . .
C5 H7 3.2586 no . .
C5 H9 3.2588 no . .
C6 H8 3.2531 no . .
C7 H5 3.2523 no . .
C7 H9 3.2594 no . .
C8 H6 3.2563 no . .
C9 H3 3.3440 no . .
C9 H5 3.2560 no . .
C9 H7 3.2626 no . .
C9 H12B 3.2080 no . .
C9 H13A 3.1760 no . .
C10 H9 3.4229 no . .
C10 H12B 3.2322 no . .
C10 H13A 3.2566 no . .
C10 H13B 2.5987 no . .
C11 H9 3.5544 no . .
C11 H12A 3.2685 no . .
C11 H12B 2.6766 no . .
C11 H13B 3.1843 no . .
C11 H19 2.4631 no . .
C12 H9 2.9992 no . .
C12 H10A 3.1751 no . .
C12 H11A 2.6697 no . .
C12 H11B 3.2703 no . .
C12 H15 2.6697 no . .
C13 H9 2.8277 no . .
C13 H10A 2.5948 no . .
C13 H10B 3.2582 no . .
C13 H11A 3.2112 no . .
C14 H11A 2.7122 no . .
C14 H11B 2.6141 no . .
C14 H12A 2.6055 no . .
C14 H12B 2.7000 no . .
C14 H16 3.2856 no . .
C14 H18 3.2745 no . .
C15 H12A 2.5709 no . .
C15 H12B 3.1972 no . .
C15 H17 3.2684 no . .
C15 H19 3.2604 no . .
C16 H18 3.2433 no . .
C17 H15 3.2607 no . .
C17 H19 3.2674 no . .
C18 H16 3.2453 no . .
C19 H11A 2.8489 no . .
C19 H11B 2.5915 no . .
C19 H15 3.2576 no . .
C19 H17 3.2739 no . .
H3 H5 2.3077 no . .
H5 H6 2.3306 no . .
H6 H7 2.3418 no . .
H7 H8 2.3316 no . .
H8 H9 2.3239 no . .
H9 H11A 3.0608 no . .
H9 H12B 2.3665 no . .
H9 H13A 2.7269 no . .
H10A H11A 2.8701 no . .
H10A H11B 2.3653 no . .
H10A H13A 3.4967 no . .
H10A H13B 2.4044 no . .
H10B H11A 2.3598 no . .
H10B H11B 2.3738 no . .
H10B H13B 3.4988 no . .
H11A H12A 3.5748 no . .
H11A H12B 2.5487 no . .
H11A H19 2.4042 no . .
H11B H12B 3.5786 no . .
H11B H19 2.0602 no . .
H12A H13A 2.3757 no . .
H12A H13B 2.3501 no . .
H12A H15 2.0379 no . .
H12B H13A 2.3457 no . .
H12B H13B 2.8645 no . .
H12B H15 3.0763 no . .
H15 H16 2.3244 no . .
H16 H17 2.3452 no . .
H17 H18 2.3315 no . .
H18 H19 2.3262 no . .
F1 H3 3.0944 no . 2_555
F1 H3 3.2044 no . 6_556
F1 H5 3.3915 no . 2_555
F1 H5 2.6535 no . 6_556
F1 H10A 3.5533 no . 2_545
F1 H13B 3.3941 no . 2_545
F2 H5 2.9661 no . 5_556
F2 H5 3.2134 no . 6_556
F2 H6 2.7537 no . 5_556
F2 H13A 3.0996 no . 5_566
F2 H13B 3.2669 no . 5_566
F3 H3 3.2289 no . 5_566
F3 H5 3.2920 no . 6_556
N1 H10A 3.3137 no . 2_545
N2 H10B 3.0652 no . 2_555
N2 H11A 2.9938 no . 2_555
C1 H5 3.2966 no . 6_556
C2 H10A 3.0150 no . 2_545
C3 H5 3.5215 no . 5_556
C3 H6 3.5784 no . 2_455
C3 H10A 2.9718 no . 2_545
C4 H6 3.0331 no . 2_455
C4 H10A 3.1991 no . 2_545
C4 H10B 3.4351 no . 2_545
C5 H3 3.5157 no . 5_556
C5 H6 3.3234 no . 2_455
C5 H13B 3.5347 no . 1_545
C6 H12A 3.1980 no . 1_545
C6 H13A 2.9709 no . 2_445
C6 H13B 3.3125 no . 1_545
C7 H12A 2.8341 no . 1_545
C7 H12A 3.5757 no . 2_445
C7 H12B 3.4048 no . 2_445
C7 H13A 3.0433 no . 2_445
C7 H15 3.0294 no . 1_545
C7 H17 3.5169 no . 8_446
C8 H6 3.5515 no . 2_455
C8 H7 3.0345 no . 2_455
C8 H11B 3.5254 no . 2_545
C8 H12A 3.4321 no . 1_545
C8 H15 2.8406 no . 1_545
C8 H17 3.4046 no . 7_546
C8 H18 3.5160 no . 7_546
C9 H6 3.1688 no . 2_455
C9 H7 3.0340 no . 2_455
C9 H10A 3.4436 no . 2_545
C9 H11B 3.1298 no . 2_545
C10 H10A 3.4947 no . 2_545
C10 H10B 3.5832 no . 2_555
C11 H11A 3.5480 no . 2_555
C12 H7 3.4759 no . 2_455
C12 H17 3.3353 no . 7_546
C14 H11A 2.8534 no . 2_555
C14 H11B 3.4420 no . 2_555
C14 H16 3.1623 no . 7_546
C14 H19 3.4925 no . 2_555
C15 H8 3.3659 no . 1_565
C15 H11A 3.3113 no . 2_555
C15 H11B 3.2524 no . 2_555
C15 H16 3.4909 no . 7_546
C15 H18 3.0755 no . 8_456
C15 H19 3.0866 no . 2_555
C16 H18 3.2685 no . 8_456
C16 H19 2.8775 no . 2_555
C17 H7 3.4859 no . 8_566
C17 H8 2.9854 no . 7_556
C17 H12B 3.2582 no . 7_556
C17 H16 3.5456 no . 7_546
C17 H18 3.3003 no . 2_555
C17 H19 3.0844 no . 2_555
C18 H8 2.9799 no . 7_556
C18 H15 3.5496 no . 8_556
C18 H16 3.2055 no . 7_546
C18 H16 3.3857 no . 8_556
C18 H19 3.4551 no . 2_555
C19 H11A 3.1951 no . 2_555
C19 H16 2.9910 no . 7_546
H3 F1 3.0944 no . 2_545
H3 F1 3.2044 no . 6_456
H3 F3 3.2289 no . 5_566
H3 C5 3.5157 no . 5_556
H3 H5 2.6353 no . 5_556
H3 H10A 3.4077 no . 2_545
H5 F1 3.3915 no . 2_545
H5 F1 2.6535 no . 6_456
H5 F2 2.9661 no . 5_556
H5 F2 3.2134 no . 6_456
H5 F3 3.2920 no . 6_456
H5 C1 3.2966 no . 6_456
H5 C3 3.5215 no . 5_556
H5 H3 2.6353 no . 5_556
H5 H5 3.3122 no . 5_556
H6 F2 2.7537 no . 5_556
H6 C3 3.5784 no . 2_445
H6 C4 3.0331 no . 2_445
H6 C5 3.3234 no . 2_445
H6 C8 3.5515 no . 2_445
H6 C9 3.1688 no . 2_445
H6 H9 3.5235 no . 2_445
H6 H12A 3.3361 no . 1_545
H6 H13A 3.2065 no . 1_545
H6 H13A 2.9181 no . 2_445
H6 H13B 3.2863 no . 1_545
H7 C8 3.0345 no . 2_445
H7 C9 3.0340 no . 2_445
H7 C12 3.4759 no . 2_445
H7 C17 3.4859 no . 8_446
H7 H8 2.9846 no . 2_445
H7 H9 2.9867 no . 2_445
H7 H12A 2.7383 no . 1_545
H7 H12A 3.4457 no . 2_445
H7 H12B 2.8774 no . 2_445
H7 H13A 3.0277 no . 2_445
H7 H15 2.9472 no . 1_545
H7 H17 2.6854 no . 8_446
H7 H18 3.3338 no . 8_446
H8 C15 3.3659 no . 1_545
H8 C17 2.9854 no . 7_546
H8 C18 2.9799 no . 7_546
H8 H7 2.9846 no . 2_455
H8 H11B 3.5707 no . 2_545
H8 H15 2.5951 no . 1_545
H8 H16 3.3925 no . 1_545
H8 H17 2.7081 no . 7_546
H8 H17 3.5275 no . 8_446
H8 H18 2.6907 no . 7_546
H9 H6 3.5235 no . 2_455
H9 H7 2.9867 no . 2_455
H9 H10A 3.3725 no . 2_545
H9 H11B 2.8820 no . 2_545
H9 H17 3.1432 no . 7_546
H10A F1 3.5533 no . 2_555
H10A N1 3.3137 no . 2_555
H10A C2 3.0150 no . 2_555
H10A C3 2.9718 no . 2_555
H10A C4 3.1991 no . 2_555
H10A C9 3.4436 no . 2_555
H10A C10 3.4947 no . 2_555
H10A H3 3.4077 no . 2_555
H10A H9 3.3725 no . 2_555
H10A H10B 2.8324 no . 2_555
H10B N2 3.0652 no . 2_545
H10B C4 3.4351 no . 2_555
H10B C10 3.5832 no . 2_545
H10B H10A 2.8324 no . 2_545
H10B H13B 2.8711 no . 2_545
H11A N2 2.9938 no . 2_545
H11A C11 3.5480 no . 2_545
H11A C14 2.8534 no . 2_545
H11A C15 3.3113 no . 2_545
H11A C19 3.1951 no . 2_545
H11A H11B 3.1174 no . 2_545
H11A H19 3.4518 no . 2_545
H11B C8 3.5254 no . 2_555
H11B C9 3.1298 no . 2_555
H11B C14 3.4420 no . 2_545
H11B C15 3.2524 no . 2_545
H11B H8 3.5707 no . 2_555
H11B H9 2.8820 no . 2_555
H11B H11A 3.1174 no . 2_555
H11B H15 3.2257 no . 2_545
H12A C6 3.1980 no . 1_565
H12A C7 2.8341 no . 1_565
H12A C7 3.5757 no . 2_455
H12A C8 3.4321 no . 1_565
H12A H6 3.3361 no . 1_565
H12A H7 2.7383 no . 1_565
H12A H7 3.4457 no . 2_455
H12A H17 3.5219 no . 7_546
H12A H18 3.3533 no . 8_456
H12B C7 3.4048 no . 2_455
H12B C17 3.2582 no . 7_546
H12B H7 2.8774 no . 2_455
H12B H16 3.3704 no . 7_546
H12B H17 2.4070 no . 7_546
H13A F2 3.0996 no . 5_566
H13A C6 2.9709 no . 2_455
H13A C7 3.0433 no . 2_455
H13A H6 3.2065 no . 1_565
H13A H6 2.9181 no . 2_455
H13A H7 3.0277 no . 2_455
H13B F1 3.3941 no . 2_555
H13B F2 3.2669 no . 5_566
H13B C5 3.5347 no . 1_565
H13B C6 3.3125 no . 1_565
H13B H6 3.2863 no . 1_565
H13B H10B 2.8711 no . 2_555
H15 C7 3.0294 no . 1_565
H15 C8 2.8406 no . 1_565
H15 C18 3.5496 no . 8_456
H15 H7 2.9472 no . 1_565
H15 H8 2.5951 no . 1_565
H15 H11B 3.2257 no . 2_555
H15 H18 2.7984 no . 8_456
H15 H19 3.4873 no . 2_555
H16 C14 3.1623 no . 7_556
H16 C15 3.4909 no . 7_556
H16 C17 3.5456 no . 7_556
H16 C18 3.2055 no . 7_556
H16 C18 3.3857 no . 8_456
H16 C19 2.9910 no . 7_556
H16 H8 3.3925 no . 1_565
H16 H12B 3.3704 no . 7_556
H16 H18 3.5652 no . 2_555
H16 H18 3.1407 no . 8_456
H16 H19 3.1825 no . 2_555
H16 H19 3.2992 no . 7_556
H17 C7 3.5169 no . 8_566
H17 C8 3.4046 no . 7_556
H17 C12 3.3353 no . 7_556
H17 H7 2.6854 no . 8_566
H17 H8 2.7081 no . 7_556
H17 H8 3.5275 no . 8_566
H17 H9 3.1432 no . 7_556
H17 H12A 3.5219 no . 7_556
H17 H12B 2.4070 no . 7_556
H17 H18 3.0257 no . 2_555
H17 H19 3.4921 no . 2_555
H18 C8 3.5160 no . 7_556
H18 C15 3.0755 no . 8_556
H18 C16 3.2685 no . 8_556
H18 C17 3.3003 no . 2_545
H18 H7 3.3338 no . 8_566
H18 H8 2.6907 no . 7_556
H18 H12A 3.3533 no . 8_556
H18 H15 2.7984 no . 8_556
H18 H16 3.5652 no . 2_545
H18 H16 3.1407 no . 8_556
H18 H17 3.0257 no . 2_545
H19 C14 3.4925 no . 2_545
H19 C15 3.0866 no . 2_545
H19 C16 2.8775 no . 2_545
H19 C17 3.0844 no . 2_545
H19 C18 3.4551 no . 2_545
H19 H11A 3.4518 no . 2_555
H19 H15 3.4873 no . 2_545
H19 H16 3.1825 no . 2_545
H19 H16 3.2992 no . 7_546
H19 H17 3.4921 no . 2_545

loop_
_geom_torsion_atom_site_label_1
_geom_torsion_atom_site_label_2
_geom_torsion_atom_site_label_3
_geom_torsion_atom_site_label_4
_geom_torsion
_geom_torsion_publ_flag
_geom_torsion_site_symmetry_1
_geom_torsion_site_symmetry_2
_geom_torsion_site_symmetry_3
_geom_torsion_site_symmetry_4
C2 N1 C10 C11 -163.94(11) no . . . .
C10 N1 C2 C1 -42.47(17) no . . . .
C10 N1 C2 C3 139.80(13) no . . . .
C2 N1 C13 C12 162.49(11) no . . . .
C13 N1 C2 C1 90.32(14) no . . . .
C13 N1 C2 C3 -87.40(16) no . . . .
C10 N1 C13 C12 -60.49(13) no . . . .
C13 N1 C10 C11 61.01(13) no . . . .
C11 N2 C12 C13 -53.33(14) no . . . .
C12 N2 C11 C10 54.12(14) no . . . .
C11 N2 C14 C15 -176.24(11) no . . . .
C11 N2 C14 C19 6.02(17) no . . . .
C14 N2 C11 C10 -172.66(10) no . . . .
C12 N2 C14 C15 -44.90(16) no . . . .
C12 N2 C14 C19 137.36(12) no . . . .
C14 N2 C12 C13 173.01(10) no . . . .
F1 C1 C2 N1 67.63(17) no . . . .
F1 C1 C2 C3 -114.52(14) no . . . .
F2 C1 C2 N1 -171.75(12) no . . . .
F2 C1 C2 C3 6.11(19) no . . . .
F3 C1 C2 N1 -50.95(17) no . . . .
F3 C1 C2 C3 126.90(13) no . . . .
N1 C2 C3 C4 -5.1(3) no . . . .
C1 C2 C3 C4 177.17(13) no . . . .
C2 C3 C4 C5 -179.37(14) no . . . .
C2 C3 C4 C9 -0.6(3) no . . . .
C3 C4 C5 C6 -179.99(12) no . . . .
C3 C4 C9 C8 179.98(12) no . . . .
C5 C4 C9 C8 -1.3(2) no . . . .
C9 C4 C5 C6 1.1(2) no . . . .
C4 C5 C6 C7 -0.0(2) no . . . .
C5 C6 C7 C8 -1.0(2) no . . . .
C6 C7 C8 C9 0.9(2) no . . . .
C7 C8 C9 C4 0.2(2) no . . . .
N1 C10 C11 N2 -58.19(15) no . . . .
N2 C12 C13 N1 56.64(15) no . . . .
N2 C14 C15 C16 -177.97(11) no . . . .
N2 C14 C19 C18 177.17(11) no . . . .
C15 C14 C19 C18 -0.6(2) no . . . .
C19 C14 C15 C16 -0.1(2) no . . . .
C14 C15 C16 C17 0.6(3) no . . . .
C15 C16 C17 C18 -0.3(3) no . . . .
C16 C17 C18 C19 -0.4(3) no . . . .
C17 C18 C19 C14 0.9(3) no . . . .
